data_7100789
loop_
_publ_author_name
'Peter Junk'
'Marcus L. Cole'
'Glen B. Deacon'
'Kristina Konstas'

_publ_section_title
;
Steric Engineering of C-F Activation with Lanthanoid
Formamidinates
;
_journal_name_full 'Chemical Communications'
_journal_paper_doi 10.1039/b419047e
_journal_year 2005
_chemical_formula_moiety 'C61 H86 F La N4 O'
_chemical_formula_sum 'C61 H86 F La N4 O'
_chemical_formula_weight 1049.25
_chemical_name_common (La(DippForm)2(F)(THF)).C7H8
_chemical_temperature_decomposition 557
_space_group_IT_number 2
_symmetry_cell_setting triclinic
_symmetry_Int_Tables_number 2
_symmetry_space_group_name_Hall '-P 1'
_symmetry_space_group_name_H-M 'P -1'
_cell_angle_alpha 92.904(4)
_cell_angle_beta 104.552(6)
_cell_angle_gamma 91.186(4)
_cell_formula_units_Z 2
_cell_length_a 12.6721(9)
_cell_length_b 13.6678(12)
_cell_length_c 17.264(3)
_cell_measurement_temperature 173(2)
_cell_volume 2888.8(6)
_diffrn_ambient_temperature 173(2)
_exptl_crystal_density_diffrn 1.206
_cod_depositor_comments
;
The following automatic conversions were performed:

'_chemical_melting_point' tag was changed to
'_chemical_temperature_decomposition' since the value had been '557
dec.'. The value '557 dec.' was changed to '557'.

Automatic conversion script
Id: cif_fix_values 1646 2011-03-28 12:23:43Z adriana 
;
_cod_database_code 7100789

loop_
_symmetry_equiv_pos_as_xyz
'x, y, z'
'-x, -y, -z'

loop_
_atom_site_label
_atom_site_type_symbol
_atom_site_fract_x
_atom_site_fract_y
_atom_site_fract_z
_atom_site_U_iso_or_equiv
_atom_site_adp_type
_atom_site_occupancy
_atom_site_symmetry_multiplicity
_atom_site_calc_flag
_atom_site_refinement_flags
_atom_site_disorder_assembly
_atom_site_disorder_group
La1 La 0.951011(17) 0.646255(16) 0.676118(13) 0.02151(8) Uani 1 1 d . . .
F1 F 1.05903(19) 0.57371(18) 0.61681(14) 0.0447(6) Uani 1 1 d . . .
O1 O 0.8003(2) 0.5711(2) 0.56128(15) 0.0349(7) Uani 1 1 d . B .
N1 N 1.0195(2) 0.8221(2) 0.71506(17) 0.0227(7) Uani 1 1 d . . .
N2 N 0.8943(2) 0.7978(2) 0.59437(17) 0.0258(7) Uani 1 1 d . . .
N3 N 0.8329(2) 0.5700(2) 0.75788(18) 0.0268(7) Uani 1 1 d . . .
N4 N 1.0165(2) 0.5711(2) 0.81207(18) 0.0240(7) Uani 1 1 d . . .
C1 C 1.0982(3) 0.8887(3) 0.7674(2) 0.0240(8) Uani 1 1 d . . .
C2 C 1.2098(3) 0.8767(3) 0.7725(2) 0.0298(9) Uani 1 1 d . . .
C3 C 1.2853(3) 0.9424(3) 0.8237(3) 0.0366(10) Uani 1 1 d . . .
H3 H 1.3610 0.9355 0.8280 0.044 Uiso 1 1 calc R . .
C4 C 1.2519(3) 1.0168(3) 0.8679(3) 0.0406(11) Uani 1 1 d . . .
H4 H 1.3044 1.0608 0.9021 0.049 Uiso 1 1 calc R . .
C5 C 1.1427(3) 1.0273(3) 0.8626(2) 0.0369(10) Uani 1 1 d . . .
H5 H 1.1204 1.0786 0.8935 0.044 Uiso 1 1 calc R . .
C6 C 1.0639(3) 0.9638(3) 0.8127(2) 0.0282(9) Uani 1 1 d . . .
C7 C 1.2479(3) 0.7937(3) 0.7254(3) 0.0353(10) Uani 1 1 d . . .
H7 H 1.1877 0.7775 0.6763 0.042 Uiso 1 1 calc R . .
C8 C 1.2634(4) 0.7027(3) 0.7741(3) 0.0513(13) Uani 1 1 d . . .
H8A H 1.2809 0.6474 0.7417 0.077 Uiso 1 1 calc R . .
H8B H 1.1960 0.6869 0.7897 0.077 Uiso 1 1 calc R . .
H8C H 1.3232 0.7153 0.8224 0.077 Uiso 1 1 calc R . .
C9 C 1.3489(4) 0.8184(4) 0.6976(4) 0.0617(15) Uani 1 1 d . . .
H9A H 1.3388 0.8798 0.6700 0.092 Uiso 1 1 calc R . .
H9B H 1.3611 0.7655 0.6608 0.092 Uiso 1 1 calc R . .
H9C H 1.4121 0.8261 0.7441 0.092 Uiso 1 1 calc R . .
C10 C 0.9438(3) 0.9782(3) 0.8078(2) 0.0322(9) Uani 1 1 d . . .
H10 H 0.9008 0.9249 0.7707 0.039 Uiso 1 1 calc R . .
C11 C 0.9184(4) 0.9707(4) 0.8887(3) 0.0567(14) Uani 1 1 d . . .
H11A H 0.9372 0.9057 0.9086 0.085 Uiso 1 1 calc R . .
H11B H 0.8404 0.9802 0.8831 0.085 Uiso 1 1 calc R . .
H11C H 0.9611 1.0211 0.9268 0.085 Uiso 1 1 calc R . .
C12 C 0.9056(4) 1.0752(4) 0.7746(4) 0.0614(15) Uani 1 1 d . . .
H12A H 0.9453 1.1289 0.8107 0.092 Uiso 1 1 calc R . .
H12B H 0.8272 1.0799 0.7701 0.092 Uiso 1 1 calc R . .
H12C H 0.9195 1.0796 0.7215 0.092 Uiso 1 1 calc R . .
C13 C 0.8550(3) 0.8289(3) 0.5147(2) 0.0300(9) Uani 1 1 d . . .
C14 C 0.7476(3) 0.8625(3) 0.4905(3) 0.0390(11) Uani 1 1 d . . .
C15 C 0.7116(5) 0.8947(3) 0.4133(3) 0.0554(14) Uani 1 1 d . . .
H15 H 0.6394 0.9169 0.3960 0.067 Uiso 1 1 calc R . .
C16 C 0.7780(5) 0.8949(4) 0.3618(3) 0.0634(16) Uani 1 1 d . . .
H16 H 0.7520 0.9189 0.3100 0.076 Uiso 1 1 calc R . .
C17 C 0.8825(5) 0.8606(3) 0.3846(3) 0.0529(13) Uani 1 1 d . . .
H17 H 0.9276 0.8604 0.3482 0.064 Uiso 1 1 calc R . .
C18 C 0.9222(4) 0.8262(3) 0.4611(2) 0.0367(10) Uani 1 1 d . . .
C19 C 0.6762(3) 0.8669(4) 0.5486(3) 0.0488(13) Uani 1 1 d . . .
H19 H 0.7038 0.8184 0.5898 0.059 Uiso 1 1 calc R . .
C20 C 0.5557(4) 0.8396(5) 0.5098(4) 0.082(2) Uani 1 1 d . . .
H20A H 0.5239 0.8898 0.4732 0.122 Uiso 1 1 calc R . .
H20B H 0.5162 0.8355 0.5517 0.122 Uiso 1 1 calc R . .
H20C H 0.5501 0.7760 0.4799 0.122 Uiso 1 1 calc R . .
C21 C 0.6860(5) 0.9678(4) 0.5922(4) 0.0693(16) Uani 1 1 d . . .
H21A H 0.7616 0.9809 0.6231 0.104 Uiso 1 1 calc R . .
H21B H 0.6377 0.9696 0.6285 0.104 Uiso 1 1 calc R . .
H21C H 0.6650 1.0178 0.5529 0.104 Uiso 1 1 calc R . .
C22 C 1.0375(4) 0.7872(3) 0.4830(3) 0.0416(11) Uani 1 1 d . . .
H22 H 1.0476 0.7563 0.5355 0.050 Uiso 1 1 calc R . .
C23 C 1.0546(4) 0.7080(4) 0.4217(3) 0.0602(14) Uani 1 1 d . . .
H23A H 0.9969 0.6569 0.4137 0.090 Uiso 1 1 calc R . .
H23B H 1.1258 0.6792 0.4416 0.090 Uiso 1 1 calc R . .
H23C H 1.0520 0.7374 0.3707 0.090 Uiso 1 1 calc R . .
C24 C 1.1242(5) 0.8688(4) 0.4941(4) 0.0676(16) Uani 1 1 d . . .
H24A H 1.1967 0.8412 0.5101 0.101 Uiso 1 1 calc R . .
H24B H 1.1153 0.9170 0.5358 0.101 Uiso 1 1 calc R . .
H24C H 1.1165 0.9008 0.4435 0.101 Uiso 1 1 calc R . .
C25 C 0.9698(3) 0.8535(3) 0.6446(2) 0.0251(8) Uani 1 1 d . . .
H25 H 0.9885 0.9165 0.6300 0.030 Uiso 1 1 calc R . .
C26 C 0.7252(3) 0.5497(3) 0.7664(2) 0.0268(9) Uani 1 1 d . . .
C27 C 0.6709(3) 0.6235(3) 0.8002(2) 0.0328(10) Uani 1 1 d . . .
C28 C 0.5645(3) 0.6037(3) 0.8045(3) 0.0413(11) Uani 1 1 d . . .
H28 H 0.5267 0.6527 0.8266 0.050 Uiso 1 1 calc R . .
C29 C 0.5130(3) 0.5145(4) 0.7773(3) 0.0502(13) Uani 1 1 d . . .
H29 H 0.4408 0.5019 0.7818 0.060 Uiso 1 1 calc R . .
C30 C 0.5658(3) 0.4430(3) 0.7433(3) 0.0460(12) Uani 1 1 d . . .
H30 H 0.5291 0.3819 0.7238 0.055 Uiso 1 1 calc R . .
C31 C 0.6723(3) 0.4595(3) 0.7373(2) 0.0340(10) Uani 1 1 d . . .
C32 C 0.7241(3) 0.7238(3) 0.8268(3) 0.0371(10) Uani 1 1 d . . .
H32 H 0.8048 0.7156 0.8420 0.045 Uiso 1 1 calc R . .
C33 C 0.6989(4) 0.7887(4) 0.7564(3) 0.0554(13) Uani 1 1 d . . .
H33A H 0.7289 0.7606 0.7135 0.083 Uiso 1 1 calc R . .
H33B H 0.7317 0.8543 0.7735 0.083 Uiso 1 1 calc R . .
H33C H 0.6196 0.7932 0.7367 0.083 Uiso 1 1 calc R . .
C34 C 0.6930(4) 0.7711(4) 0.9002(3) 0.0606(14) Uani 1 1 d . . .
H34A H 0.6155 0.7864 0.8857 0.091 Uiso 1 1 calc R . .
H34B H 0.7371 0.8315 0.9185 0.091 Uiso 1 1 calc R . .
H34C H 0.7065 0.7254 0.9434 0.091 Uiso 1 1 calc R . .
C35 C 0.7327(3) 0.3797(3) 0.7022(3) 0.0414(11) Uani 1 1 d . . .
H35 H 0.7870 0.4130 0.6783 0.050 Uiso 1 1 calc R . .
C36 C 0.6570(4) 0.3133(4) 0.6353(3) 0.0662(16) Uani 1 1 d . . .
H36A H 0.7010 0.2689 0.6110 0.099 Uiso 1 1 calc R . .
H36B H 0.6145 0.3539 0.5943 0.099 Uiso 1 1 calc R . .
H36C H 0.6073 0.2747 0.6581 0.099 Uiso 1 1 calc R . .
C37 C 0.7955(4) 0.3177(3) 0.7675(3) 0.0556(14) Uani 1 1 d . . .
H37A H 0.8460 0.3599 0.8085 0.083 Uiso 1 1 calc R . .
H37B H 0.8367 0.2695 0.7442 0.083 Uiso 1 1 calc R . .
H37C H 0.7443 0.2835 0.7919 0.083 Uiso 1 1 calc R . .
C38 C 1.1053(3) 0.5497(3) 0.8779(2) 0.0234(8) Uani 1 1 d . . .
C39 C 1.1630(3) 0.4631(3) 0.8733(2) 0.0288(9) Uani 1 1 d . . .
C40 C 1.2507(4) 0.4456(3) 0.9371(3) 0.0468(12) Uani 1 1 d . . .
H40 H 1.2905 0.3878 0.9349 0.056 Uiso 1 1 calc R . .
C41 C 1.2815(4) 0.5095(3) 1.0034(3) 0.0477(12) Uani 1 1 d . . .
H41 H 1.3408 0.4950 1.0468 0.057 Uiso 1 1 calc R . .
C42 C 1.2265(4) 0.5944(3) 1.0071(2) 0.0422(11) Uani 1 1 d . . .
H42 H 1.2488 0.6388 1.0528 0.051 Uiso 1 1 calc R . .
C43 C 1.1380(3) 0.6164(3) 0.9443(2) 0.0295(9) Uani 1 1 d . . .
C44 C 1.1323(3) 0.3906(3) 0.8002(3) 0.0360(10) Uani 1 1 d . . .
H44 H 1.0563 0.4041 0.7698 0.043 Uiso 1 1 calc R . .
C45 C 1.2056(4) 0.4049(4) 0.7456(3) 0.0539(13) Uani 1 1 d . . .
H45A H 1.1992 0.4716 0.7270 0.081 Uiso 1 1 calc R . .
H45B H 1.1842 0.3576 0.6993 0.081 Uiso 1 1 calc R . .
H45C H 1.2812 0.3948 0.7745 0.081 Uiso 1 1 calc R . .
C46 C 1.1333(4) 0.2852(3) 0.8233(3) 0.0557(13) Uani 1 1 d . . .
H46A H 1.1021 0.2422 0.7755 0.084 Uiso 1 1 calc R . .
H46B H 1.0898 0.2778 0.8624 0.084 Uiso 1 1 calc R . .
H46C H 1.2085 0.2672 0.8470 0.084 Uiso 1 1 calc R . .
C47 C 1.0791(3) 0.7124(3) 0.9501(2) 0.0356(10) Uani 1 1 d . . .
H47 H 1.0357 0.7254 0.8949 0.043 Uiso 1 1 calc R . .
C48 C 1.1589(4) 0.7996(3) 0.9802(3) 0.0484(12) Uani 1 1 d . . .
H48A H 1.1987 0.7913 1.0359 0.073 Uiso 1 1 calc R . .
H48B H 1.1185 0.8602 0.9774 0.073 Uiso 1 1 calc R . .
H48C H 1.2108 0.8032 0.9467 0.073 Uiso 1 1 calc R . .
C49 C 0.9995(4) 0.7022(4) 1.0025(3) 0.0541(13) Uani 1 1 d . . .
H49A H 0.9482 0.6469 0.9812 0.081 Uiso 1 1 calc R . .
H49B H 0.9592 0.7626 1.0026 0.081 Uiso 1 1 calc R . .
H49C H 1.0400 0.6906 1.0574 0.081 Uiso 1 1 calc R . .
C50 C 0.9167(3) 0.5519(3) 0.8180(2) 0.0226(8) Uani 1 1 d . . .
H50 H 0.9050 0.5253 0.8650 0.027 Uiso 1 1 calc R . .
C51 C 0.6838(4) 0.5767(4) 0.5489(3) 0.0513(13) Uani 1 1 d . . .
H51A H 0.6617 0.6457 0.5448 0.062 Uiso 1 1 calc R A 1
H51B H 0.6603 0.5492 0.5941 0.062 Uiso 1 1 calc R A 1
C52A C 0.6308(18) 0.515(2) 0.4680(17) 0.096(9) Uani 0.62(4) 1 d P B 1
H52A H 0.5856 0.4589 0.4773 0.115 Uiso 0.62(4) 1 calc PR B 1
H52B H 0.5852 0.5561 0.4280 0.115 Uiso 0.62(4) 1 calc PR B 1
C52B C 0.644(2) 0.554(3) 0.464(2) 0.060(9) Uani 0.38(4) 1 d P B 2
H52C H 0.5892 0.4993 0.4556 0.072 Uiso 0.38(4) 1 calc PR B 2
H52D H 0.6051 0.6118 0.4395 0.072 Uiso 0.38(4) 1 calc PR B 2
C53A C 0.7234(13) 0.4820(9) 0.4425(10) 0.046(4) Uani 0.62(4) 1 d P B 1
H53A H 0.7104 0.4876 0.3840 0.055 Uiso 0.62(4) 1 calc PR B 1
H53B H 0.7345 0.4121 0.4539 0.055 Uiso 0.62(4) 1 calc PR B 1
C53B C 0.714(3) 0.531(6) 0.4246(17) 0.14(2) Uani 0.38(4) 1 d P B 2
H53C H 0.7108 0.5757 0.3808 0.165 Uiso 0.38(4) 1 calc PR B 2
H53D H 0.6998 0.4630 0.4013 0.165 Uiso 0.38(4) 1 calc PR B 2
C54 C 0.8226(4) 0.5412(4) 0.4847(3) 0.0600(15) Uani 1 1 d . . .
H54A H 0.8885 0.5015 0.4926 0.072 Uiso 1 1 calc R B 1
H54B H 0.8326 0.5989 0.4545 0.072 Uiso 1 1 calc R B 1
C55 C 1.416(3) 0.944(3) 1.085(2) 0.129(11) Uani 0.558(19) 1 d P C 1
C56 C 1.415(2) 0.969(2) 1.161(2) 0.132(14) Uani 0.558(19) 1 d P C 1
C57 C 1.4675(16) 0.9126(19) 1.2251(10) 0.079(6) Uani 0.558(19) 1 d P C 1
C58 C 1.5176(14) 0.8245(14) 1.2211(11) 0.100(6) Uani 0.558(19) 1 d P C 1
C59 C 1.5041(7) 0.7855(8) 1.1563(7) 0.116(3) Uani 1 1 d . . .
C60 C 1.506(2) 0.730(2) 1.068(4) 0.26(3) Uani 0.442(19) 1 d P C 2
C61 C 1.4718(16) 0.757(3) 1.0122(12) 0.251(15) Uani 1 1 d . . .
C62 C 1.449(3) 0.865(4) 1.026(4) 0.19(3) Uani 0.442(19) 1 d P C 2
C63 C 1.433(2) 0.8984(16) 1.0661(16) 0.057(7) Uani 0.442(19) 1 d P C 2
C64 C 1.4690(7) 0.8146(8) 1.0811(6) 0.047(4) Uani 0.558(19) 1 d P C 1
C65 C 1.459(3) 0.893(3) 1.163(5) 0.18(2) Uani 0.442(19) 1 d P C 2
C66 C 1.434(3) 0.952(3) 1.206(4) 0.18(3) Uani 0.442(19) 1 d P C 2

loop_
_atom_site_aniso_label
_atom_site_aniso_U_11
_atom_site_aniso_U_22
_atom_site_aniso_U_33
_atom_site_aniso_U_23
_atom_site_aniso_U_13
_atom_site_aniso_U_12
La1 0.02493(12) 0.02226(12) 0.01783(11) 0.00277(8) 0.00574(8) 0.00360(8)
F1 0.0437(14) 0.0578(16) 0.0372(14) -0.0064(12) 0.0192(12) 0.0162(12)
O1 0.0351(16) 0.0430(17) 0.0244(15) -0.0074(13) 0.0054(12) -0.0023(12)
N1 0.0212(16) 0.0252(17) 0.0206(16) 0.0047(13) 0.0024(13) 0.0031(12)
N2 0.0289(17) 0.0268(18) 0.0176(16) 0.0025(13) -0.0018(14) 0.0008(13)
N3 0.0178(16) 0.0362(19) 0.0268(17) 0.0074(15) 0.0052(14) 0.0031(13)
N4 0.0152(15) 0.0321(18) 0.0227(16) 0.0031(14) 0.0007(13) 0.0016(12)
C1 0.026(2) 0.024(2) 0.0187(19) 0.0046(16) -0.0004(16) -0.0017(15)
C2 0.028(2) 0.032(2) 0.027(2) 0.0083(17) 0.0007(17) -0.0027(16)
C3 0.025(2) 0.041(3) 0.039(2) 0.012(2) -0.0014(19) -0.0054(18)
C4 0.039(3) 0.033(2) 0.039(3) -0.001(2) -0.009(2) -0.0077(19)
C5 0.042(3) 0.028(2) 0.035(2) -0.0024(19) -0.002(2) -0.0002(18)
C6 0.034(2) 0.027(2) 0.022(2) 0.0026(17) 0.0028(17) -0.0011(16)
C7 0.028(2) 0.043(3) 0.035(2) 0.004(2) 0.0074(18) 0.0035(18)
C8 0.060(3) 0.040(3) 0.058(3) -0.001(2) 0.023(3) 0.012(2)
C9 0.053(3) 0.068(4) 0.074(4) 0.005(3) 0.035(3) 0.001(3)
C10 0.031(2) 0.028(2) 0.035(2) -0.0046(18) 0.0049(18) 0.0031(17)
C11 0.052(3) 0.077(4) 0.044(3) -0.002(3) 0.019(2) 0.011(3)
C12 0.042(3) 0.052(3) 0.087(4) 0.022(3) 0.008(3) 0.010(2)
C13 0.039(2) 0.022(2) 0.022(2) 0.0028(16) -0.0053(18) -0.0038(17)
C14 0.042(3) 0.032(2) 0.034(2) 0.0061(19) -0.010(2) 0.0059(19)
C15 0.072(4) 0.045(3) 0.037(3) 0.010(2) -0.012(3) 0.017(3)
C16 0.100(5) 0.049(3) 0.027(3) 0.009(2) -0.015(3) 0.011(3)
C17 0.090(4) 0.042(3) 0.024(2) 0.002(2) 0.008(3) 0.003(3)
C18 0.053(3) 0.031(2) 0.023(2) 0.0057(18) 0.003(2) -0.0033(19)
C19 0.033(2) 0.051(3) 0.054(3) 0.019(2) -0.007(2) 0.008(2)
C20 0.036(3) 0.091(5) 0.102(5) 0.024(4) -0.014(3) 0.002(3)
C21 0.062(4) 0.075(4) 0.075(4) -0.001(3) 0.026(3) 0.006(3)
C22 0.058(3) 0.042(3) 0.029(2) 0.005(2) 0.017(2) 0.000(2)
C23 0.071(4) 0.061(3) 0.055(3) -0.002(3) 0.030(3) 0.002(3)
C24 0.070(4) 0.070(4) 0.062(4) -0.003(3) 0.019(3) -0.020(3)
C25 0.029(2) 0.025(2) 0.023(2) 0.0037(16) 0.0085(17) 0.0031(16)
C26 0.0204(19) 0.039(2) 0.0208(19) 0.0132(17) 0.0030(16) -0.0007(16)
C27 0.022(2) 0.047(3) 0.031(2) 0.0129(19) 0.0069(17) 0.0074(17)
C28 0.029(2) 0.049(3) 0.051(3) 0.013(2) 0.016(2) 0.008(2)
C29 0.019(2) 0.064(3) 0.069(4) 0.020(3) 0.013(2) 0.000(2)
C30 0.030(2) 0.046(3) 0.058(3) 0.012(2) 0.002(2) -0.007(2)
C31 0.024(2) 0.041(3) 0.035(2) 0.0098(19) 0.0023(18) -0.0008(17)
C32 0.033(2) 0.042(3) 0.039(3) 0.002(2) 0.016(2) 0.0049(19)
C33 0.060(3) 0.050(3) 0.057(3) 0.011(3) 0.015(3) -0.009(2)
C34 0.074(4) 0.058(3) 0.060(3) -0.004(3) 0.036(3) 0.003(3)
C35 0.036(2) 0.042(3) 0.043(3) 0.000(2) 0.004(2) -0.0023(19)
C36 0.060(3) 0.062(4) 0.066(4) -0.012(3) 0.000(3) -0.013(3)
C37 0.054(3) 0.044(3) 0.063(3) 0.001(3) 0.005(3) 0.013(2)
C38 0.0217(19) 0.031(2) 0.0167(18) 0.0093(16) 0.0014(15) 0.0030(15)
C39 0.022(2) 0.029(2) 0.034(2) 0.0066(18) 0.0027(17) 0.0012(16)
C40 0.038(3) 0.042(3) 0.053(3) 0.013(2) -0.005(2) 0.012(2)
C41 0.039(3) 0.055(3) 0.035(3) 0.011(2) -0.019(2) 0.008(2)
C42 0.047(3) 0.049(3) 0.023(2) 0.003(2) -0.007(2) 0.003(2)
C43 0.027(2) 0.036(2) 0.025(2) 0.0072(18) 0.0050(17) 0.0038(17)
C44 0.028(2) 0.037(2) 0.041(3) 0.000(2) 0.0057(19) 0.0053(17)
C45 0.075(4) 0.047(3) 0.041(3) 0.004(2) 0.018(3) -0.008(2)
C46 0.083(4) 0.040(3) 0.055(3) -0.001(2) 0.039(3) -0.009(2)
C47 0.038(2) 0.046(3) 0.023(2) 0.0009(19) 0.0064(18) 0.0062(19)
C48 0.056(3) 0.044(3) 0.042(3) -0.002(2) 0.006(2) 0.004(2)
C49 0.057(3) 0.068(4) 0.041(3) 0.000(3) 0.018(2) 0.015(3)
C50 0.023(2) 0.029(2) 0.0166(18) 0.0014(16) 0.0053(15) 0.0028(15)
C51 0.041(3) 0.077(4) 0.034(3) -0.005(2) 0.006(2) 0.019(2)
C52A 0.062(10) 0.17(2) 0.049(8) -0.039(13) 0.013(6) -0.054(11)
C52B 0.015(10) 0.10(2) 0.045(12) -0.031(14) -0.016(9) 0.002(12)
C53A 0.045(6) 0.061(7) 0.031(8) -0.021(5) 0.014(5) -0.005(5)
C53B 0.062(17) 0.32(6) 0.021(10) -0.01(2) 0.007(10) -0.06(3)
C54 0.050(3) 0.099(4) 0.029(3) -0.024(3) 0.014(2) -0.021(3)
C55 0.093(19) 0.19(3) 0.084(16) 0.02(2) -0.019(14) -0.056(19)
C56 0.044(10) 0.079(18) 0.23(3) 0.043(16) -0.047(15) -0.021(12)
C57 0.054(10) 0.097(16) 0.083(11) -0.025(9) 0.019(7) 0.014(8)
C58 0.101(12) 0.105(14) 0.090(11) -0.008(10) 0.024(10) -0.043(10)
C59 0.090(6) 0.111(8) 0.133(8) 0.070(7) -0.011(6) -0.019(5)
C60 0.071(16) 0.105(19) 0.62(9) -0.17(4) 0.15(3) -0.046(13)
C61 0.128(15) 0.50(4) 0.147(13) -0.041(19) 0.089(11) -0.045(18)
C62 0.08(2) 0.24(5) 0.21(5) 0.09(4) -0.07(3) -0.09(3)
C63 0.054(10) 0.042(11) 0.068(18) 0.024(10) -0.006(11) 0.016(9)
C64 0.017(4) 0.081(9) 0.047(7) 0.011(6) 0.015(4) 0.001(4)
C65 0.058(17) 0.15(4) 0.36(8) -0.04(5) 0.10(3) -0.05(2)
C66 0.07(2) 0.068(18) 0.44(9) -0.02(3) 0.12(4) 0.032(13)

loop_
_geom_bond_atom_site_label_1
_geom_bond_atom_site_label_2
_geom_bond_distance
_geom_bond_site_symmetry_2
_geom_bond_publ_flag
La1 F1 2.136(2) . ?
La1 N1 2.538(3) . ?
La1 O1 2.539(3) . ?
La1 N3 2.543(3) . ?
La1 N4 2.560(3) . ?
La1 N2 2.578(3) . ?
La1 C25 2.928(4) . ?
La1 C50 2.947(4) . ?
O1 C51 1.441(5) . ?
O1 C54 1.461(5) . ?
N1 C25 1.319(4) . ?
N1 C1 1.437(4) . ?
N2 C25 1.316(5) . ?
N2 C13 1.430(5) . ?
N3 C50 1.322(4) . ?
N3 C26 1.432(5) . ?
N4 C50 1.316(4) . ?
N4 C38 1.431(4) . ?
C1 C6 1.400(5) . ?
C1 C2 1.408(5) . ?
C2 C3 1.401(5) . ?
C2 C7 1.519(5) . ?
C3 C4 1.377(6) . ?
C4 C5 1.375(6) . ?
C5 C6 1.396(5) . ?
C6 C10 1.521(5) . ?
C7 C9 1.512(6) . ?
C7 C8 1.525(6) . ?
C10 C12 1.511(6) . ?
C10 C11 1.518(6) . ?
C13 C18 1.406(6) . ?
C13 C14 1.413(5) . ?
C14 C15 1.392(6) . ?
C14 C19 1.509(7) . ?
C15 C16 1.369(8) . ?
C16 C17 1.383(7) . ?
C17 C18 1.399(6) . ?
C18 C22 1.528(6) . ?
C19 C21 1.526(7) . ?
C19 C20 1.535(7) . ?
C22 C24 1.520(7) . ?
C22 C23 1.531(6) . ?
C26 C31 1.398(6) . ?
C26 C27 1.414(5) . ?
C27 C28 1.391(6) . ?
C27 C32 1.513(6) . ?
C28 C29 1.374(6) . ?
C29 C30 1.384(7) . ?
C30 C31 1.395(6) . ?
C31 C35 1.531(6) . ?
C32 C33 1.513(6) . ?
C32 C34 1.536(6) . ?
C35 C37 1.514(6) . ?
C35 C36 1.543(6) . ?
C38 C43 1.399(5) . ?
C38 C39 1.414(5) . ?
C39 C40 1.389(5) . ?
C39 C44 1.528(6) . ?
C40 C41 1.374(6) . ?
C41 C42 1.372(6) . ?
C42 C43 1.400(5) . ?
C43 C47 1.534(5) . ?
C44 C45 1.498(6) . ?
C44 C46 1.514(6) . ?
C47 C49 1.524(6) . ?
C47 C48 1.529(6) . ?
C51 C52B 1.45(4) . ?
C51 C52A 1.58(3) . ?
C52A C53A 1.43(3) . ?
C52B C53B 1.27(6) . ?
C53A C54 1.484(16) . ?
C53B C54 1.50(3) . ?
C55 C56 1.34(5) . ?
C55 C64 1.91(5) . ?
C56 C57 1.42(4) . ?
C57 C58 1.38(3) . ?
C58 C59 1.186(17) . ?
C59 C64 1.347(14) . ?
C59 C65 1.59(4) . ?
C59 C60 1.68(5) . ?
C60 C61 1.04(7) . ?
C61 C64 1.40(2) . ?
C61 C62 1.53(5) . ?
C62 C63 0.88(7) . ?
C63 C65 1.63(9) . ?
C65 C66 1.17(6) . ?
